data_8105244
loop_
_publ_author_name
'Mu, Hao-Ran'
'Wang, Ji-Fa'
'Bian, Ruo-Nan'
'Dong, Wen-Kui'

_publ_section_title
;
 Synthesis and crystal structure of
 4,4&#x2032;-di(4-pyridyl)-6,6&#x2032;-di(tert-butyl)-2,2&#x2032;-[propylenedioxybis(nitrilomethylidyne)]diphenol,
 C35H40N4O4
;
_journal_issue 3
_journal_name_full 'Zeitschrift f\"ur Kristallographie - New Crystal Structures'
_journal_page_first 643
_journal_page_last 644
_journal_paper_doi 10.1515/ncrs-2019-0876
_journal_volume 235
_journal_year 2020
_chemical_formula_moiety 'C35 H40 N4 O4'
_chemical_formula_sum 'C35 H40 N4 O4'
_chemical_formula_weight 580.71
_space_group_crystal_system monoclinic
_space_group_IT_number 15
_space_group_name_Hall '-C 2yc'
_space_group_name_H-M_alt 'C 1 2/c 1'
_atom_sites_solution_hydrogens geom
_atom_sites_solution_primary dual
_cell_angle_alpha 90
_cell_angle_beta 101.2260(10)
_cell_angle_gamma 90
_cell_formula_units_Z 4
_cell_length_a 29.1768(5)
_cell_length_b 6.07340(10)
_cell_length_c 18.0123(3)
_cell_measurement_reflns_used 9893
_cell_measurement_temperature 273(2)
_cell_measurement_theta_max 66.59
_cell_measurement_theta_min 3.09
_cell_volume 3130.75(9)
_computing_cell_refinement 'SAINT V8.38A (?, 2016)'
_computing_data_reduction 'SAINT V8.38A (?, 2016)'
_computing_molecular_graphics 'Olex2 (Dolomanov et al., 2009)'
_computing_publication_material 'Olex2 (Dolomanov et al., 2009)'
_computing_structure_refinement 'ShelXL (Sheldrick, 2015)'
_computing_structure_solution 'ShelXT (Sheldrick, 2015)'
_diffrn_ambient_temperature 273.15
_diffrn_measured_fraction_theta_full 0.977
_diffrn_measured_fraction_theta_max 0.977
_diffrn_measurement_device_type 'CCD area detector'
_diffrn_measurement_method 'phi and omega scans'
_diffrn_radiation_monochromator graphite
_diffrn_radiation_type CuK\a
_diffrn_radiation_wavelength 1.54178
_diffrn_reflns_av_R_equivalents 0.0420
_diffrn_reflns_av_unetI/netI 0.0280
_diffrn_reflns_Laue_measured_fraction_full 0.977
_diffrn_reflns_Laue_measured_fraction_max 0.977
_diffrn_reflns_limit_h_max 33
_diffrn_reflns_limit_h_min -34
_diffrn_reflns_limit_k_max 7
_diffrn_reflns_limit_k_min -7
_diffrn_reflns_limit_l_max 21
_diffrn_reflns_limit_l_min -20
_diffrn_reflns_number 18294
_diffrn_reflns_point_group_measured_fraction_full 0.977
_diffrn_reflns_point_group_measured_fraction_max 0.977
_diffrn_reflns_theta_full 66.629
_diffrn_reflns_theta_max 66.629
_diffrn_reflns_theta_min 3.088
_exptl_absorpt_coefficient_mu 0.649
_exptl_absorpt_correction_type none
_exptl_crystal_colour 'clear light white'
_exptl_crystal_colour_lustre clear
_exptl_crystal_colour_modifier light
_exptl_crystal_colour_primary white
_exptl_crystal_density_diffrn 1.232
_exptl_crystal_density_meas .
_exptl_crystal_description block
_exptl_crystal_F_000 1240
_exptl_crystal_size_max 0.12
_exptl_crystal_size_mid 0.12
_exptl_crystal_size_min 0.11
_refine_diff_density_max 0.118
_refine_diff_density_min -0.133
_refine_diff_density_rms 0.027
_refine_ls_extinction_coef .
_refine_ls_extinction_method none
_refine_ls_goodness_of_fit_ref 1.054
_refine_ls_hydrogen_treatment constr
_refine_ls_matrix_type full
_refine_ls_number_parameters 199
_refine_ls_number_reflns 2709
_refine_ls_number_restraints 0
_refine_ls_restrained_S_all 1.054
_refine_ls_R_factor_all 0.0453
_refine_ls_R_factor_gt 0.0422
_refine_ls_shift/su_max 0.000
_refine_ls_shift/su_mean 0.000
_refine_ls_structure_factor_coef Fsqd
_refine_ls_weighting_details 'w=1/[\s^2^(Fo^2^)+(0.0623P)^2^+1.0672P] where P=(Fo^2^+2Fc^2^)/3'
_refine_ls_weighting_scheme calc
_refine_ls_wR_factor_gt 0.1151
_refine_ls_wR_factor_ref 0.1185
_reflns_Friedel_coverage 0.000
_reflns_Friedel_fraction_full .
_reflns_Friedel_fraction_max .
_reflns_number_gt 2482
_reflns_number_total 2709
_reflns_threshold_expression 'I > 2\s(I)'
_cod_data_source_file suppl_ncrs-2019-0876_suppl.cif
_cod_data_source_block 1125
_cod_database_code 8105244
_shelx_space_group_comment
;
The symmetry employed for this shelxl refinement is uniquely defined
by the following loop, which should always be used as a source of
symmetry information in preference to the above space-group names.
They are only intended as comments.
;
_olex2_refinement_description
;
1. Fixed Uiso
 At 1.2 times of:
  All C(H) groups, All C(H,H) groups
 At 1.5 times of:
  All C(H,H,H) groups, All O(H) groups
2. Others
 Fixed Sof: H18a(0.5) H18b(0.5)
3.a Secondary CH2 refined with riding coordinates:
 C18(H18a,H18b), C17(H17a,H17b)
3.b Aromatic/amide H refined with riding coordinates:
 C10(H10), C3(H3), C16(H16), C9(H9), C6(H6), C7(H7), C8(H8)
3.c Idealised Me refined as rotating group:
 C15(H15a,H15b,H15c), C14(H14a,H14b,H14c), C13(H13a,H13b,H13c)
3.d Idealised tetrahedral OH refined as rotating group:
 O1(H1)
;

loop_
_space_group_symop_operation_xyz
'x, y, z'
'-x, y, -z+1/2'
'x+1/2, y+1/2, z'
'-x+1/2, y+1/2, -z+1/2'
'-x, -y, -z'
'x, -y, z-1/2'
'-x+1/2, -y+1/2, -z'
'x+1/2, -y+1/2, z-1/2'

loop_
_atom_site_label
_atom_site_type_symbol
_atom_site_fract_x
_atom_site_fract_y
_atom_site_fract_z
_atom_site_U_iso_or_equiv
_atom_site_adp_type
_atom_site_occupancy
_atom_site_site_symmetry_order
_atom_site_calc_flag
_atom_site_refinement_flags_posn
_atom_site_refinement_flags_adp
_atom_site_refinement_flags_occupancy
_atom_site_disorder_assembly
_atom_site_disorder_group
C1 C 0.39892(4) 0.4416(2) 0.53835(7) 0.0453(3) Uani 1 1 d . . . . .
C2 C 0.38236(4) 0.3907(2) 0.60505(7) 0.0457(3) Uani 1 1 d . . . . .
C3 C 0.34892(4) 0.5263(2) 0.62737(7) 0.0482(3) Uani 1 1 d . . . . .
H3 H 0.3377 0.4919 0.6709 0.058 Uiso 1 1 calc R . . . .
C4 C 0.33210(4) 0.7107(2) 0.58607(7) 0.0456(3) Uani 1 1 d . . . . .
C5 C 0.29794(4) 0.8609(2) 0.61092(7) 0.0465(3) Uani 1 1 d . . . . .
C6 C 0.29737(5) 0.8954(3) 0.68718(8) 0.0575(4) Uani 1 1 d . . . . .
H6 H 0.3186 0.8225 0.7243 0.069 Uiso 1 1 calc R . . . .
C7 C 0.26520(6) 1.0379(3) 0.70718(9) 0.0653(4) Uani 1 1 d . . . . .
H7 H 0.2657 1.0578 0.7585 0.078 Uiso 1 1 calc R . . . .
C8 C 0.23380(5) 1.1140(2) 0.58538(9) 0.0603(4) Uani 1 1 d . . . . .
H8 H 0.2117 1.1870 0.5496 0.072 Uiso 1 1 calc R . . . .
C9 C 0.26479(5) 0.9764(2) 0.55970(8) 0.0529(3) Uani 1 1 d . . . . .
H9 H 0.2635 0.9606 0.5080 0.064 Uiso 1 1 calc R . . . .
C10 C 0.34871(4) 0.7538(2) 0.51960(7) 0.0465(3) Uani 1 1 d . . . . .
H10 H 0.3371 0.8766 0.4912 0.056 Uiso 1 1 calc R . . . .
C11 C 0.38145(4) 0.6243(2) 0.49367(7) 0.0449(3) Uani 1 1 d . . . . .
C12 C 0.39878(5) 0.6822(2) 0.42044(8) 0.0524(3) Uani 1 1 d . . . . .
C13 C 0.37181(7) 0.8771(3) 0.38017(10) 0.0750(5) Uani 1 1 d . . . . .
H13A H 0.3393 0.8392 0.3658 0.113 Uiso 1 1 calc GR . . . .
H13B H 0.3839 0.9131 0.3358 0.113 Uiso 1 1 calc GR . . . .
H13C H 0.3752 1.0017 0.4136 0.113 Uiso 1 1 calc GR . . . .
C14 C 0.39199(6) 0.4863(3) 0.36524(8) 0.0666(4) Uani 1 1 d . . . . .
H14A H 0.4119 0.3672 0.3865 0.100 Uiso 1 1 calc GR . . . .
H14B H 0.3998 0.5304 0.3181 0.100 Uiso 1 1 calc GR . . . .
H14C H 0.3600 0.4390 0.3568 0.100 Uiso 1 1 calc GR . . . .
C15 C 0.45065(6) 0.7452(3) 0.43996(11) 0.0749(5) Uani 1 1 d . . . . .
H15A H 0.4545 0.8723 0.4722 0.112 Uiso 1 1 calc GR . . . .
H15B H 0.4616 0.7780 0.3943 0.112 Uiso 1 1 calc GR . . . .
H15C H 0.4683 0.6247 0.4656 0.112 Uiso 1 1 calc GR . . . .
C16 C 0.39993(5) 0.2041(2) 0.65300(7) 0.0506(3) Uani 1 1 d . . . . .
H16 H 0.3863 0.1724 0.6943 0.061 Uiso 1 1 calc R . . . .
C17 C 0.48253(5) -0.2113(2) 0.68031(8) 0.0539(3) Uani 1 1 d . . . . .
H17A H 0.5072 -0.1170 0.6695 0.065 Uiso 1 1 calc R . . . .
H17B H 0.4721 -0.3065 0.6371 0.065 Uiso 1 1 calc R . . . .
C18 C 0.5000 -0.3467(3) 0.7500 0.0522(4) Uani 1 2 d S T P . .
H18A H 0.4749 -0.4410 0.7593 0.063 Uiso 0.5 1 calc R . . . .
H18B H 0.5251 -0.4410 0.7407 0.063 Uiso 0.5 1 calc R . . . .
N1 N 0.43319(4) 0.08274(19) 0.64063(6) 0.0533(3) Uani 1 1 d . . . . .
N2 N 0.23342(5) 1.1494(2) 0.65847(8) 0.0659(4) Uani 1 1 d . . . . .
O1 O 0.43238(3) 0.31595(17) 0.51712(6) 0.0596(3) Uani 1 1 d . . . . .
H1 H 0.4411 0.2220 0.5495 0.089 Uiso 1 1 calc GR . . . .
O2 O 0.44436(3) -0.08124(17) 0.69532(6) 0.0620(3) Uani 1 1 d . . . . .

loop_
_atom_site_aniso_label
_atom_site_aniso_U_11
_atom_site_aniso_U_22
_atom_site_aniso_U_33
_atom_site_aniso_U_23
_atom_site_aniso_U_13
_atom_site_aniso_U_12
O1 0.0609(6) 0.0634(6) 0.0589(6) 0.0130(5) 0.0229(5) 0.0155(5)
O2 0.0598(6) 0.0659(6) 0.0615(6) 0.0225(5) 0.0144(5) 0.0126(5)
N1 0.0539(6) 0.0545(7) 0.0499(6) 0.0117(5) 0.0059(5) 0.0015(5)
N2 0.0693(8) 0.0658(8) 0.0673(8) -0.0047(6) 0.0254(6) 0.0066(6)
C11 0.0458(6) 0.0474(7) 0.0421(7) 0.0019(5) 0.0102(5) -0.0046(5)
C10 0.0493(7) 0.0465(7) 0.0440(7) 0.0036(5) 0.0099(5) -0.0020(5)
C3 0.0493(7) 0.0546(7) 0.0422(7) 0.0033(5) 0.0129(5) -0.0040(6)
C1 0.0419(6) 0.0488(7) 0.0454(7) 0.0000(5) 0.0095(5) -0.0029(5)
C5 0.0478(7) 0.0460(7) 0.0479(7) -0.0007(5) 0.0148(5) -0.0065(5)
C2 0.0449(6) 0.0487(7) 0.0429(7) 0.0031(5) 0.0069(5) -0.0048(5)
C4 0.0454(6) 0.0490(7) 0.0433(7) -0.0013(5) 0.0107(5) -0.0047(5)
C18 0.0546(10) 0.0417(9) 0.0587(11) 0.000 0.0068(8) 0.000
C16 0.0504(7) 0.0553(8) 0.0457(7) 0.0069(6) 0.0086(5) -0.0037(6)
C12 0.0575(8) 0.0551(8) 0.0488(7) 0.0072(6) 0.0205(6) 0.0008(6)
C9 0.0582(8) 0.0518(7) 0.0500(7) 0.0002(6) 0.0133(6) -0.0008(6)
C17 0.0547(7) 0.0539(8) 0.0517(8) -0.0023(6) 0.0068(6) 0.0013(6)
C6 0.0608(8) 0.0650(9) 0.0490(8) 0.0009(6) 0.0159(6) 0.0026(7)
C7 0.0735(10) 0.0728(10) 0.0544(8) -0.0051(7) 0.0246(7) 0.0042(8)
C8 0.0605(8) 0.0561(8) 0.0653(9) 0.0010(7) 0.0145(7) 0.0056(6)
C15 0.0653(9) 0.0839(11) 0.0819(11) 0.0122(9) 0.0299(8) -0.0133(8)
C14 0.0831(10) 0.0716(10) 0.0508(8) 0.0003(7) 0.0268(7) 0.0007(8)
C13 0.0968(12) 0.0761(11) 0.0599(9) 0.0236(8) 0.0342(9) 0.0205(9)

loop_
_atom_type_symbol
_atom_type_description
_atom_type_scat_dispersion_real
_atom_type_scat_dispersion_imag
_atom_type_scat_source
C C 0.0181 0.0091 'International Tables Vol C Tables 4.2.6.8 and 6.1.1.4'
H H 0.0000 0.0000 'International Tables Vol C Tables 4.2.6.8 and 6.1.1.4'
N N 0.0311 0.0180 'International Tables Vol C Tables 4.2.6.8 and 6.1.1.4'
O O 0.0492 0.0322 'International Tables Vol C Tables 4.2.6.8 and 6.1.1.4'

loop_
_geom_angle_atom_site_label_1
_geom_angle_atom_site_label_2
_geom_angle_atom_site_label_3
_geom_angle
_geom_angle_site_symmetry_1
_geom_angle_site_symmetry_3
N1 O2 C17 110.11(10) . .
C16 N1 O2 111.81(11) . .
C7 N2 C8 115.43(13) . .
C10 C11 C1 116.83(11) . .
C10 C11 C12 121.37(11) . .
C1 C11 C12 121.78(11) . .
C11 C10 C4 123.86(12) . .
C4 C3 C2 121.25(12) . .
O1 C1 C11 119.00(11) . .
O1 C1 C2 120.13(11) . .
C11 C1 C2 120.87(12) . .
C9 C5 C4 122.13(12) . .
C9 C5 C6 116.01(12) . .
C6 C5 C4 121.86(12) . .
C3 C2 C1 119.33(11) . .
C3 C2 C16 118.28(11) . .
C1 C2 C16 122.37(12) . .
C10 C4 C5 120.48(11) . .
C3 C4 C10 117.81(12) . .
C3 C4 C5 121.71(11) . .
C17 C18 C17 113.72(16) 2_656 .
N1 C16 C2 122.64(12) . .
C15 C12 C11 109.52(12) . .
C15 C12 C14 109.77(13) . .
C14 C12 C11 110.71(11) . .
C13 C12 C11 111.05(11) . .
C13 C12 C15 108.09(13) . .
C13 C12 C14 107.65(13) . .
C8 C9 C5 120.09(13) . .
O2 C17 C18 107.07(10) . .
C7 C6 C5 119.51(14) . .
N2 C7 C6 124.82(14) . .
N2 C8 C9 124.13(14) . .

loop_
_geom_bond_atom_site_label_1
_geom_bond_atom_site_label_2
_geom_bond_distance
_geom_bond_site_symmetry_2
O1 C1 1.3520(15) .
O2 N1 1.3941(14) .
O2 C17 1.4333(17) .
N1 C16 1.2725(18) .
N2 C7 1.331(2) .
N2 C8 1.336(2) .
C11 C10 1.3867(18) .
C11 C1 1.4064(18) .
C11 C12 1.5425(17) .
C10 C4 1.4012(18) .
C3 C2 1.3947(18) .
C3 C4 1.3804(18) .
C1 C2 1.4136(18) .
C5 C4 1.4832(18) .
C5 C9 1.3897(19) .
C5 C6 1.3928(19) .
C2 C16 1.4563(18) .
C18 C17 1.5041(17) 2_656
C18 C17 1.5041(17) .
C12 C15 1.534(2) .
C12 C14 1.539(2) .
C12 C13 1.524(2) .
C9 C8 1.376(2) .
C6 C7 1.375(2) .
